data_1557164
loop_
_publ_author_name
'Sun, Ziyue'
'Zhao, Yanxia'
'Santoro, Orlando'
'Elsegood, Mark R. J.'
'Bedwell, Elizabeth V.'
'Zahra, Khadisha'
'Walton, Alex'
'Redshaw, Carl'

_publ_section_title
;
 Use of titanocalix[4]arenes in the ring opening polymerization of cyclic
 esters
;
_journal_issue 6
_journal_name_full 'Catalysis Science &amp; Technology'
_journal_page_first 1619
_journal_page_last 1639
_journal_paper_doi 10.1039/C9CY02571E
_journal_volume 10
_journal_year 2020
_chemical_formula_moiety 'C50 H66 Cl2 O4 Ti, 2(C2 H3 N)'
_chemical_formula_sum 'C54 H72 Cl2 N2 O4 Ti'
_chemical_formula_weight 931.93
_space_group_crystal_system monoclinic
_space_group_IT_number 15
_space_group_name_Hall '-C 2yc'
_space_group_name_H-M_alt 'C 1 2/c 1'
_atom_sites_solution_hydrogens geom
_atom_sites_solution_primary iterative
_atom_sites_solution_secondary difmap
_audit_creation_method SHELXL-2018/3
_audit_update_record
;
2019-09-19 deposited with the CCDC.	2020-01-27 downloaded from the CCDC.
;
_cell_angle_alpha 90
_cell_angle_beta 94.9954(10)
_cell_angle_gamma 90
_cell_formula_units_Z 8
_cell_length_a 43.9803(4)
_cell_length_b 12.41683(17)
_cell_length_c 19.4608(2)
_cell_measurement_reflns_used 24057
_cell_measurement_temperature 100(2)
_cell_measurement_theta_max 70.2400
_cell_measurement_theta_min 4.6450
_cell_volume 10587.1(2)
_computing_cell_refinement 'CrysAlisPro 1.171.39.34b (Rigaku OD, 2017)'
_computing_data_collection 'CrysAlisPro 1.171.39.34b (Rigaku OD, 2017)'
_computing_data_reduction 'CrysAlisPro 1.171.39.34b (Rigaku OD, 2017)'
_computing_molecular_graphics 'Bruker SHELXTL'
_computing_publication_material 'Bruker SHELXTL'
_computing_structure_refinement 'SHELXL-2018/3 (Sheldrick, 2018)'
_computing_structure_solution 'SHELXT 2014/5 (Sheldrick, 2014)'
_diffrn_ambient_temperature 100(2)
_diffrn_detector 'CCD plate'
_diffrn_detector_area_resol_mean 10
_diffrn_detector_type 'Rigaku, HyPix 6000'
_diffrn_measured_fraction_theta_full 0.996
_diffrn_measured_fraction_theta_max 0.995
_diffrn_measurement_device 'XtaLAB AFC11 (RCD3): quarter-chi single'
_diffrn_measurement_device_type
;  
Rigaku 007HF equipped with an AFC11 goniometer and HyPix 6000 detector. 
;
_diffrn_measurement_method '\w scans'
_diffrn_radiation_monochromator 'Varimax focusing mirrors'
_diffrn_radiation_type CuK\a
_diffrn_radiation_wavelength 1.54178
_diffrn_reflns_av_R_equivalents 0.0428
_diffrn_reflns_av_unetI/netI 0.0275
_diffrn_reflns_Laue_measured_fraction_full 0.996
_diffrn_reflns_Laue_measured_fraction_max 0.995
_diffrn_reflns_limit_h_max 51
_diffrn_reflns_limit_h_min -52
_diffrn_reflns_limit_k_max 14
_diffrn_reflns_limit_k_min -14
_diffrn_reflns_limit_l_max 23
_diffrn_reflns_limit_l_min -23
_diffrn_reflns_number 49433
_diffrn_reflns_point_group_measured_fraction_full 0.996
_diffrn_reflns_point_group_measured_fraction_max 0.995
_diffrn_reflns_theta_full 67.679
_diffrn_reflns_theta_max 68.244
_diffrn_reflns_theta_min 4.674
_diffrn_source 'Rotating-anode X-ray tube'
_exptl_absorpt_coefficient_mu 2.633
_exptl_absorpt_correction_T_max 1.000
_exptl_absorpt_correction_T_min 0.434
_exptl_absorpt_correction_type multi-scan
_exptl_absorpt_process_details
; 
CrysAlisPro 1.171.39.34b (Rigaku Oxford Diffraction, 2017) 
Empirical absorption correction using spherical harmonics, 
 implemented in SCALE3 ABSPACK scaling algorithm. 
;
_exptl_crystal_colour orange
_exptl_crystal_density_diffrn 1.169
_exptl_crystal_density_method 'not measured'
_exptl_crystal_description plate
_exptl_crystal_F_000 3984
_exptl_crystal_recrystallization_method 'Re-crystallisation from solvent: acetonitrile'
_exptl_crystal_size_max 0.200
_exptl_crystal_size_mid 0.150
_exptl_crystal_size_min 0.030
_refine_diff_density_max 0.644
_refine_diff_density_min -0.421
_refine_diff_density_rms 0.054
_refine_ls_extinction_method none
_refine_ls_goodness_of_fit_ref 1.069
_refine_ls_hydrogen_treatment constr
_refine_ls_matrix_type full
_refine_ls_number_parameters 609
_refine_ls_number_reflns 9646
_refine_ls_number_restraints 71
_refine_ls_restrained_S_all 1.082
_refine_ls_R_factor_all 0.0454
_refine_ls_R_factor_gt 0.0413
_refine_ls_shift/su_max 0.004
_refine_ls_shift/su_mean 0.000
_refine_ls_structure_factor_coef Fsqd
_refine_ls_weighting_details 'w=1/[\s^2^(Fo^2^)+(0.0706P)^2^+9.5128P] where P=(Fo^2^+2Fc^2^)/3'
_refine_ls_weighting_scheme calc
_refine_ls_wR_factor_gt 0.1156
_refine_ls_wR_factor_ref 0.1182
_reflns_Friedel_coverage 0.000
_reflns_number_gt 8677
_reflns_number_total 9646
_reflns_threshold_expression 'I > 2\s(I)'
_cod_data_source_file c9cy02571e2.cif
_cod_data_source_block 2
_cod_depositor_comments
;Adding full bibliography for 1557155--1557164.cif.

 Adding full bibliography for 1557155--1557164.cif.
;
_cod_original_sg_symbol_H-M 'C 2/c'
_cod_database_code 1557164
_shelx_shelxl_version_number 2018/3
_shelx_space_group_comment
; 
The symmetry employed for this shelxl refinement is uniquely defined 
by the following loop, which should always be used as a source of 
symmetry information in preference to the above space-group names. 
They are only intended as comments. 
;
_shelx_estimated_absorpt_t_min 0.621
_shelx_estimated_absorpt_t_max 0.925

loop_
_space_group_symop_operation_xyz
'x, y, z'
'-x, y, -z+1/2'
'x+1/2, y+1/2, z'
'-x+1/2, y+1/2, -z+1/2'
'-x, -y, -z'
'x, -y, z-1/2'
'-x+1/2, -y+1/2, -z'
'x+1/2, -y+1/2, z-1/2'

loop_
_atom_site_label
_atom_site_type_symbol
_atom_site_fract_x
_atom_site_fract_y
_atom_site_fract_z
_atom_site_U_iso_or_equiv
_atom_site_adp_type
_atom_site_occupancy
_atom_site_site_symmetry_order
_atom_site_calc_flag
_atom_site_refinement_flags_posn
_atom_site_refinement_flags_adp
_atom_site_refinement_flags_occupancy
_atom_site_disorder_assembly
_atom_site_disorder_group
Ti1 Ti 0.66796(2) 0.63218(3) 0.51277(2) 0.01746(10) Uani 1 1 d . . . . .
Cl1 Cl 0.72000(2) 0.58420(4) 0.52301(2) 0.02460(11) Uani 1 1 d . . . . .
Cl2 Cl 0.66741(2) 0.58289(4) 0.39591(2) 0.02751(12) Uani 1 1 d . . . . .
O1 O 0.67306(3) 0.66489(10) 0.60389(6) 0.0189(3) Uani 1 1 d . . . . .
O2 O 0.67683(3) 0.79623(10) 0.49203(6) 0.0200(3) Uani 1 1 d . . . . .
O3 O 0.62836(3) 0.66677(10) 0.50201(6) 0.0200(3) Uani 1 1 d . . . . .
O4 O 0.65334(3) 0.47699(10) 0.54294(6) 0.0190(3) Uani 1 1 d . . . . .
C1 C 0.69176(4) 0.67166(14) 0.66293(9) 0.0185(3) Uani 1 1 d . . . . .
C2 C 0.69454(4) 0.58328(14) 0.70726(9) 0.0192(4) Uani 1 1 d . . . . .
C3 C 0.71211(4) 0.59502(15) 0.77004(9) 0.0202(4) Uani 1 1 d . . . . .
H3 H 0.713709 0.536058 0.801247 0.024 Uiso 1 1 calc R U . . .
C4 C 0.72744(4) 0.69071(15) 0.78848(9) 0.0199(4) Uani 1 1 d . . . . .
C5 C 0.72532(4) 0.77482(15) 0.74066(9) 0.0206(4) Uani 1 1 d . . . . .
H5 H 0.736235 0.839523 0.751419 0.025 Uiso 1 1 calc R U . . .
C6 C 0.70778(4) 0.76720(14) 0.67781(9) 0.0192(3) Uani 1 1 d . . . . .
C7 C 0.74794(4) 0.70101(15) 0.85588(9) 0.0227(4) Uani 1 1 d D . . . .
C8 C 0.73939(5) 0.61912(18) 0.91000(10) 0.0323(5) Uani 1 1 d D . . . .
H8A H 0.717937 0.628832 0.918633 0.048 Uiso 1 1 calc R U . . .
H8B H 0.752346 0.630242 0.952981 0.048 Uiso 1 1 calc R U . . .
H8C H 0.742417 0.545965 0.892965 0.048 Uiso 1 1 calc R U . . .
C9 C 0.78108(4) 0.67919(17) 0.84028(10) 0.0275(4) Uani 1 1 d D . . . .
H9A H 0.782503 0.607101 0.820309 0.041 Uiso 1 1 calc R U . . .
H9B H 0.794507 0.683570 0.883099 0.041 Uiso 1 1 calc R U . . .
H9C H 0.787344 0.733008 0.807479 0.041 Uiso 1 1 calc R U . . .
C10 C 0.74643(5) 0.81425(17) 0.88652(10) 0.0292(4) Uani 1 1 d D . . . .
H10A H 0.753322 0.866948 0.853758 0.044 Uiso 1 1 calc R U . . .
H10B H 0.759632 0.817871 0.929699 0.044 Uiso 1 1 calc R U . . .
H10C H 0.725350 0.830425 0.895726 0.044 Uiso 1 1 calc R U . . .
C11 C 0.70840(4) 0.85472(14) 0.62384(9) 0.0208(4) Uani 1 1 d . . . . .
H11A H 0.718297 0.825538 0.584008 0.025 Uiso 1 1 calc R U . . .
H11B H 0.721270 0.914573 0.643405 0.025 Uiso 1 1 calc R U . . .
C12 C 0.66266(4) 0.87171(14) 0.53390(9) 0.0198(4) Uani 1 1 d . . . . .
C13 C 0.67743(4) 0.89998(14) 0.59778(9) 0.0202(4) Uani 1 1 d . . . . .
C14 C 0.66242(4) 0.96916(15) 0.63940(9) 0.0217(4) Uani 1 1 d . . . . .
H14 H 0.672206 0.988860 0.683036 0.026 Uiso 1 1 calc R U . . .
C15 C 0.63336(4) 1.01123(15) 0.61962(10) 0.0225(4) Uani 1 1 d . . . . .
C16 C 0.61951(4) 0.97884(15) 0.55608(10) 0.0225(4) Uani 1 1 d . . . . .
H16 H 0.599752 1.005792 0.541745 0.027 Uiso 1 1 calc R U . . .
C17 C 0.63337(4) 0.90837(14) 0.51237(9) 0.0206(4) Uani 1 1 d . . . . .
C18 C 0.61757(4) 1.08818(15) 0.66695(10) 0.0288(4) Uani 1 1 d D . . . .
C19 C 0.63864(9) 1.1853(3) 0.6849(2) 0.0369(10) Uani 0.546(4) 1 d D . P A 1
H19A H 0.658791 1.159497 0.703306 0.055 Uiso 0.546(4) 1 calc R U P A 1
H19B H 0.640698 1.228136 0.643307 0.055 Uiso 0.546(4) 1 calc R U P A 1
H19C H 0.629826 1.229999 0.719665 0.055 Uiso 0.546(4) 1 calc R U P A 1
C20 C 0.61465(10) 1.0302(3) 0.73776(18) 0.0389(10) Uani 0.546(4) 1 d D . P A 1
H20A H 0.634848 1.005962 0.756856 0.058 Uiso 0.546(4) 1 calc R U P A 1
H20B H 0.606255 1.080597 0.769962 0.058 Uiso 0.546(4) 1 calc R U P A 1
H20C H 0.601037 0.968018 0.730662 0.058 Uiso 0.546(4) 1 calc R U P A 1
C21 C 0.58651(8) 1.1246(4) 0.6387(2) 0.0509(14) Uani 0.546(4) 1 d D . P A 1
H21A H 0.577998 1.173229 0.671731 0.076 Uiso 0.546(4) 1 calc R U P A 1
H21B H 0.588074 1.162545 0.594966 0.076 Uiso 0.546(4) 1 calc R U P A 1
H21C H 0.573131 1.061887 0.630830 0.076 Uiso 0.546(4) 1 calc R U P A 1
C19X C 0.63566(11) 1.1214(4) 0.7320(2) 0.0403(13) Uani 0.454(4) 1 d D . P A 2
H19D H 0.623430 1.170161 0.758037 0.060 Uiso 0.454(4) 1 calc R U P A 2
H19E H 0.641127 1.057442 0.759912 0.060 Uiso 0.454(4) 1 calc R U P A 2
H19F H 0.654279 1.158298 0.720730 0.060 Uiso 0.454(4) 1 calc R U P A 2
C20X C 0.58644(9) 1.0391(4) 0.6829(3) 0.0369(12) Uani 0.454(4) 1 d D . P A 2
H20D H 0.574903 1.017784 0.639725 0.055 Uiso 0.454(4) 1 calc R U P A 2
H20E H 0.590027 0.975734 0.712581 0.055 Uiso 0.454(4) 1 calc R U P A 2
H20F H 0.574781 1.092760 0.706588 0.055 Uiso 0.454(4) 1 calc R U P A 2
C21X C 0.60877(12) 1.1914(3) 0.6233(2) 0.0389(13) Uani 0.454(4) 1 d D . P A 2
H21D H 0.596886 1.170476 0.580426 0.058 Uiso 0.454(4) 1 calc R U P A 2
H21E H 0.596556 1.239458 0.649821 0.058 Uiso 0.454(4) 1 calc R U P A 2
H21F H 0.627381 1.228678 0.612307 0.058 Uiso 0.454(4) 1 calc R U P A 2
C22 C 0.61560(4) 0.87186(15) 0.44636(9) 0.0218(4) Uani 1 1 d . . . . .
H22A H 0.629856 0.838690 0.415850 0.026 Uiso 1 1 calc R U . . .
H22B H 0.606247 0.935468 0.422208 0.026 Uiso 1 1 calc R U . . .
C23 C 0.59867(4) 0.68892(15) 0.48414(8) 0.0191(4) Uani 1 1 d . . . . .
C24 C 0.59071(4) 0.79138(15) 0.45895(9) 0.0202(4) Uani 1 1 d . . . . .
C25 C 0.55994(4) 0.81363(16) 0.44324(9) 0.0227(4) Uani 1 1 d . . . . .
H25 H 0.554079 0.883376 0.426971 0.027 Uiso 1 1 calc R U . . .
C26 C 0.53726(4) 0.73609(16) 0.45070(9) 0.0231(4) Uani 1 1 d . . . . .
C27 C 0.54645(4) 0.63388(15) 0.47374(9) 0.0214(4) Uani 1 1 d . . . . .
H27 H 0.531376 0.580173 0.478293 0.026 Uiso 1 1 calc R U . . .
C28 C 0.57704(4) 0.60797(15) 0.49029(9) 0.0195(4) Uani 1 1 d . . . . .
C29 C 0.50382(4) 0.76534(16) 0.43024(11) 0.0289(4) Uani 1 1 d . . . . .
C30 C 0.49557(5) 0.86823(18) 0.46746(13) 0.0387(5) Uani 1 1 d . . . . .
H30A H 0.500130 0.858874 0.517291 0.058 Uiso 1 1 calc R U . . .
H30B H 0.473760 0.883290 0.457374 0.058 Uiso 1 1 calc R U . . .
H30C H 0.507513 0.928524 0.451578 0.058 Uiso 1 1 calc R U . . .
C31 C 0.49962(5) 0.7843(2) 0.35186(12) 0.0425(6) Uani 1 1 d . . . . .
H31A H 0.512514 0.844579 0.339749 0.064 Uiso 1 1 calc R U . . .
H31B H 0.478185 0.801281 0.338104 0.064 Uiso 1 1 calc R U . . .
H31C H 0.505473 0.719199 0.327806 0.064 Uiso 1 1 calc R U . . .
C32 C 0.48207(5) 0.67581(19) 0.44851(14) 0.0416(6) Uani 1 1 d . . . . .
H32A H 0.487199 0.609103 0.425205 0.062 Uiso 1 1 calc R U . . .
H32B H 0.461037 0.696531 0.433520 0.062 Uiso 1 1 calc R U . . .
H32C H 0.484046 0.664381 0.498531 0.062 Uiso 1 1 calc R U . . .
C33 C 0.58772(4) 0.49517(15) 0.50871(9) 0.0201(4) Uani 1 1 d . . . . .
H33A H 0.602587 0.472517 0.476163 0.024 Uiso 1 1 calc R U . . .
H33B H 0.570020 0.445777 0.502557 0.024 Uiso 1 1 calc R U . . .
C34 C 0.63390(4) 0.47550(14) 0.59758(9) 0.0181(3) Uani 1 1 d . . . . .
C35 C 0.60247(4) 0.48340(14) 0.58192(9) 0.0184(3) Uani 1 1 d . . . . .
C36 C 0.58405(4) 0.48337(14) 0.63655(9) 0.0197(4) Uani 1 1 d . . . . .
H36 H 0.562561 0.488483 0.626655 0.024 Uiso 1 1 calc R U . . .
C37 C 0.59586(4) 0.47613(14) 0.70515(9) 0.0198(4) Uani 1 1 d . . . . .
C38 C 0.62771(4) 0.47206(14) 0.71807(9) 0.0201(4) Uani 1 1 d . . . . .
H38 H 0.636346 0.468214 0.764482 0.024 Uiso 1 1 calc R U . . .
C39 C 0.64704(4) 0.47346(14) 0.66547(9) 0.0181(3) Uani 1 1 d . . . . .
C40 C 0.57585(4) 0.47110(16) 0.76574(9) 0.0231(4) Uani 1 1 d . . . . .
C41 C 0.54205(4) 0.48794(19) 0.74274(10) 0.0317(5) Uani 1 1 d . . . . .
H41A H 0.539262 0.558304 0.720260 0.048 Uiso 1 1 calc R U . . .
H41B H 0.530174 0.485203 0.783033 0.048 Uiso 1 1 calc R U . . .
H41C H 0.535056 0.431103 0.710170 0.048 Uiso 1 1 calc R U . . .
C42 C 0.57999(5) 0.35979(17) 0.79958(10) 0.0315(5) Uani 1 1 d . . . . .
H42A H 0.573465 0.303936 0.765892 0.047 Uiso 1 1 calc R U . . .
H42B H 0.567613 0.355338 0.838991 0.047 Uiso 1 1 calc R U . . .
H42C H 0.601539 0.349030 0.815460 0.047 Uiso 1 1 calc R U . . .
C43 C 0.58578(5) 0.55801(17) 0.81903(10) 0.0296(4) Uani 1 1 d . . . . .
H43A H 0.607079 0.545834 0.836499 0.044 Uiso 1 1 calc R U . . .
H43B H 0.572764 0.554580 0.857360 0.044 Uiso 1 1 calc R U . . .
H43C H 0.583845 0.629149 0.797281 0.044 Uiso 1 1 calc R U . . .
C44 C 0.68137(4) 0.47466(14) 0.68441(9) 0.0200(4) Uani 1 1 d . . . . .
H44A H 0.686209 0.422087 0.722026 0.024 Uiso 1 1 calc R U . . .
H44B H 0.691674 0.450082 0.643965 0.024 Uiso 1 1 calc R U . . .
C45 C 0.70078(4) 0.83850(16) 0.45050(9) 0.0232(4) Uani 1 1 d . . . . .
H45A H 0.714997 0.779510 0.441173 0.028 Uiso 1 1 calc R U . . .
H45B H 0.712581 0.894717 0.477224 0.028 Uiso 1 1 calc R U . . .
C46 C 0.68763(4) 0.88534(17) 0.38335(10) 0.0279(4) Uani 1 1 d . . . . .
H46A H 0.675305 0.949828 0.392130 0.034 Uiso 1 1 calc R U . . .
H46B H 0.674126 0.831917 0.358285 0.034 Uiso 1 1 calc R U . . .
C47 C 0.71355(5) 0.91623(18) 0.33973(10) 0.0331(5) Uani 1 1 d . . . . .
H47A H 0.727798 0.964330 0.366309 0.050 Uiso 1 1 calc R U . . .
H47B H 0.705120 0.953076 0.297783 0.050 Uiso 1 1 calc R U . . .
H47C H 0.724356 0.851098 0.327125 0.050 Uiso 1 1 calc R U . . .
C48 C 0.66591(4) 0.37172(15) 0.52490(10) 0.0236(4) Uani 1 1 d . . . . .
H48A H 0.670896 0.329799 0.567665 0.028 Uiso 1 1 calc R U . . .
H48B H 0.685094 0.383277 0.502835 0.028 Uiso 1 1 calc R U . . .
C49 C 0.64415(5) 0.30750(17) 0.47678(11) 0.0341(5) Uani 1 1 d . . . . .
H49A H 0.639774 0.347336 0.432968 0.041 Uiso 1 1 calc R U . . .
H49B H 0.624667 0.297244 0.497887 0.041 Uiso 1 1 calc R U . . .
C50 C 0.65798(5) 0.19800(19) 0.46222(14) 0.0441(6) Uani 1 1 d . . . . .
H50A H 0.676993 0.208343 0.440268 0.066 Uiso 1 1 calc R U . . .
H50B H 0.643551 0.156637 0.431374 0.066 Uiso 1 1 calc R U . . .
H50C H 0.662277 0.158714 0.505651 0.066 Uiso 1 1 calc R U . . .
N1 N 0.55197(7) 0.7776(3) 0.66540(18) 0.0874(9) Uani 1 1 d . . . . .
C51 C 0.57768(6) 0.7645(2) 0.66422(14) 0.0518(6) Uani 1 1 d . . . . .
C52 C 0.61037(5) 0.74778(18) 0.66472(12) 0.0363(5) Uani 1 1 d . . . . .
H52A H 0.619986 0.758790 0.711528 0.054 Uiso 1 1 calc R U . . .
H52B H 0.618843 0.799138 0.633245 0.054 Uiso 1 1 calc R U . . .
H52C H 0.614345 0.674160 0.649711 0.054 Uiso 1 1 calc R U . . .
N2 N 0.57212(9) 1.1350(4) 0.4172(2) 0.1244(16) Uani 1 1 d . . . . .
C53 C 0.55260(8) 1.1590(4) 0.3799(2) 0.0922(13) Uani 1 1 d . . . . .
C54 C 0.52705(9) 1.2033(6) 0.3354(2) 0.149(3) Uani 1 1 d . . . . .
H54A H 0.519268 1.267875 0.356912 0.224 Uiso 1 1 calc R U . . .
H54B H 0.510752 1.149415 0.329119 0.224 Uiso 1 1 calc R U . . .
H54C H 0.534024 1.222096 0.290494 0.224 Uiso 1 1 calc R U . . .

loop_
_atom_site_aniso_label
_atom_site_aniso_U_11
_atom_site_aniso_U_22
_atom_site_aniso_U_33
_atom_site_aniso_U_23
_atom_site_aniso_U_13
_atom_site_aniso_U_12
Ti1 0.01466(16) 0.02056(18) 0.01669(17) -0.00033(12) -0.00138(12) -0.00130(11)
Cl1 0.0164(2) 0.0288(2) 0.0282(2) -0.00168(17) -0.00069(16) 0.00094(16)
Cl2 0.0279(2) 0.0357(3) 0.0185(2) -0.00401(17) -0.00046(17) -0.00187(18)
O1 0.0171(6) 0.0203(6) 0.0184(6) 0.0002(5) -0.0032(5) -0.0011(5)
O2 0.0179(6) 0.0223(6) 0.0198(6) 0.0018(5) 0.0020(5) -0.0012(5)
O3 0.0159(6) 0.0225(6) 0.0210(6) 0.0017(5) -0.0021(5) -0.0011(5)
O4 0.0191(6) 0.0189(6) 0.0191(6) -0.0013(5) 0.0019(5) 0.0001(5)
C1 0.0149(8) 0.0231(9) 0.0168(8) -0.0024(7) -0.0025(6) 0.0013(7)
C2 0.0147(8) 0.0226(9) 0.0198(8) -0.0010(7) -0.0014(6) -0.0003(7)
C3 0.0176(8) 0.0228(9) 0.0199(9) 0.0012(7) -0.0007(7) 0.0004(7)
C4 0.0161(8) 0.0242(9) 0.0192(8) -0.0019(7) -0.0005(7) 0.0005(7)
C5 0.0180(8) 0.0216(9) 0.0217(9) -0.0030(7) -0.0015(7) -0.0013(7)
C6 0.0154(8) 0.0207(9) 0.0211(8) -0.0008(7) -0.0009(6) 0.0013(7)
C7 0.0234(9) 0.0261(10) 0.0176(8) -0.0019(7) -0.0033(7) -0.0016(7)
C8 0.0390(11) 0.0386(12) 0.0183(9) 0.0005(8) -0.0028(8) -0.0081(9)
C9 0.0218(9) 0.0335(11) 0.0258(9) -0.0013(8) -0.0072(7) 0.0011(8)
C10 0.0306(10) 0.0316(11) 0.0246(9) -0.0070(8) -0.0024(8) -0.0014(8)
C11 0.0172(8) 0.0205(9) 0.0239(9) 0.0014(7) -0.0031(7) -0.0025(7)
C12 0.0199(8) 0.0181(9) 0.0213(9) 0.0012(7) 0.0002(7) -0.0024(7)
C13 0.0182(8) 0.0184(9) 0.0231(9) 0.0032(7) -0.0029(7) -0.0043(7)
C14 0.0211(9) 0.0207(9) 0.0225(9) 0.0001(7) -0.0030(7) -0.0030(7)
C15 0.0207(9) 0.0192(9) 0.0273(9) 0.0007(7) -0.0002(7) -0.0024(7)
C16 0.0182(8) 0.0206(9) 0.0279(9) 0.0022(7) -0.0035(7) -0.0005(7)
C17 0.0190(8) 0.0195(9) 0.0227(9) 0.0039(7) -0.0027(7) -0.0036(7)
C18 0.0258(10) 0.0259(10) 0.0348(11) -0.0053(8) 0.0024(8) -0.0005(8)
C19 0.039(2) 0.0227(19) 0.050(3) -0.0109(18) 0.0109(18) -0.0032(16)
C20 0.049(2) 0.031(2) 0.039(2) -0.0072(17) 0.0163(18) -0.0034(18)
C21 0.032(2) 0.065(3) 0.054(3) -0.026(2) -0.007(2) 0.021(2)
C19X 0.034(3) 0.045(3) 0.040(3) -0.016(2) -0.006(2) 0.007(2)
C20X 0.032(2) 0.035(3) 0.045(3) -0.005(2) 0.012(2) 0.000(2)
C21X 0.052(3) 0.027(2) 0.037(3) -0.003(2) 0.004(2) 0.009(2)
C22 0.0194(9) 0.0238(9) 0.0212(9) 0.0033(7) -0.0038(7) -0.0014(7)
C23 0.0145(8) 0.0262(9) 0.0159(8) -0.0020(7) -0.0026(6) -0.0002(7)
C24 0.0189(8) 0.0248(9) 0.0161(8) -0.0016(7) -0.0033(6) -0.0021(7)
C25 0.0204(9) 0.0250(9) 0.0217(9) -0.0025(7) -0.0042(7) 0.0002(7)
C26 0.0187(9) 0.0280(10) 0.0218(9) -0.0056(7) -0.0022(7) -0.0003(7)
C27 0.0179(8) 0.0272(10) 0.0186(8) -0.0039(7) -0.0011(7) -0.0035(7)
C28 0.0182(8) 0.0264(9) 0.0134(8) -0.0017(7) -0.0016(6) -0.0016(7)
C29 0.0184(9) 0.0294(10) 0.0377(11) -0.0041(9) -0.0037(8) 0.0012(8)
C30 0.0243(10) 0.0345(12) 0.0571(15) -0.0095(10) 0.0025(10) 0.0043(8)
C31 0.0286(11) 0.0551(15) 0.0408(12) -0.0006(11) -0.0137(9) 0.0058(10)
C32 0.0180(10) 0.0381(13) 0.0671(16) -0.0013(11) -0.0048(10) -0.0021(9)
C33 0.0185(8) 0.0246(9) 0.0163(8) -0.0021(7) -0.0027(6) -0.0042(7)
C34 0.0193(8) 0.0161(8) 0.0189(8) 0.0002(7) 0.0017(7) -0.0024(6)
C35 0.0201(8) 0.0168(8) 0.0177(8) -0.0011(7) -0.0026(7) -0.0022(7)
C36 0.0161(8) 0.0221(9) 0.0202(8) 0.0004(7) -0.0028(7) -0.0026(7)
C37 0.0209(8) 0.0198(9) 0.0182(8) -0.0004(7) -0.0010(7) -0.0030(7)
C38 0.0221(9) 0.0209(9) 0.0162(8) 0.0001(7) -0.0039(7) -0.0028(7)
C39 0.0183(8) 0.0155(8) 0.0197(8) -0.0002(7) -0.0036(7) -0.0022(6)
C40 0.0206(9) 0.0304(10) 0.0179(8) -0.0010(7) -0.0002(7) -0.0034(7)
C41 0.0204(9) 0.0528(13) 0.0220(9) -0.0020(9) 0.0031(7) -0.0032(9)
C42 0.0356(11) 0.0342(11) 0.0258(10) 0.0037(8) 0.0084(8) -0.0038(9)
C43 0.0301(10) 0.0372(11) 0.0214(9) -0.0055(8) 0.0021(8) -0.0027(9)
C44 0.0182(8) 0.0203(9) 0.0207(8) 0.0011(7) -0.0028(7) -0.0002(7)
C45 0.0177(8) 0.0278(10) 0.0243(9) 0.0048(8) 0.0034(7) -0.0044(7)
C46 0.0253(10) 0.0349(11) 0.0230(9) 0.0043(8) -0.0006(8) -0.0041(8)
C47 0.0320(11) 0.0424(13) 0.0251(10) 0.0068(9) 0.0028(8) -0.0057(9)
C48 0.0237(9) 0.0197(9) 0.0274(9) -0.0031(7) 0.0027(7) 0.0021(7)
C49 0.0351(11) 0.0291(11) 0.0368(11) -0.0122(9) -0.0035(9) 0.0004(9)
C50 0.0402(12) 0.0319(12) 0.0607(15) -0.0190(11) 0.0077(11) -0.0040(10)
N1 0.0587(17) 0.102(2) 0.104(2) 0.0054(19) 0.0244(16) 0.0204(16)
C51 0.0524(16) 0.0510(16) 0.0540(15) 0.0028(12) 0.0152(12) 0.0054(12)
C52 0.0431(12) 0.0296(11) 0.0376(11) 0.0001(9) 0.0108(9) -0.0010(9)
N2 0.073(2) 0.156(4) 0.142(4) 0.056(3) -0.001(2) 0.030(2)
C53 0.0527(19) 0.128(4) 0.097(3) 0.046(3) 0.0088(18) 0.002(2)
C54 0.055(2) 0.296(9) 0.094(3) 0.087(4) -0.001(2) -0.008(3)

loop_
_atom_type_symbol
_atom_type_description
_atom_type_scat_dispersion_real
_atom_type_scat_dispersion_imag
_atom_type_scat_source
C C 0.0181 0.0091 'International Tables Vol C Tables 4.2.6.8 and 6.1.1.4'
H H 0.0000 0.0000 'International Tables Vol C Tables 4.2.6.8 and 6.1.1.4'
N N 0.0311 0.0180 'International Tables Vol C Tables 4.2.6.8 and 6.1.1.4'
O O 0.0492 0.0322 'International Tables Vol C Tables 4.2.6.8 and 6.1.1.4'
Cl Cl 0.3639 0.7018 'International Tables Vol C Tables 4.2.6.8 and 6.1.1.4'
Ti Ti 0.2191 1.8069 'International Tables Vol C Tables 4.2.6.8 and 6.1.1.4'

loop_
_geom_angle_atom_site_label_1
_geom_angle_atom_site_label_2
_geom_angle_atom_site_label_3
_geom_angle
O3 Ti1 O1 95.56(5)
O3 Ti1 O2 86.58(5)
O1 Ti1 O2 87.81(5)
O3 Ti1 O4 86.29(5)
O1 Ti1 O4 87.00(5)
O2 Ti1 O4 170.74(5)
O3 Ti1 Cl2 91.23(4)
O1 Ti1 Cl2 173.20(4)
O2 Ti1 Cl2 93.01(4)
O4 Ti1 Cl2 93.05(4)
O3 Ti1 Cl1 178.01(4)
O1 Ti1 Cl1 86.42(4)
O2 Ti1 Cl1 93.76(3)
O4 Ti1 Cl1 93.56(3)
Cl2 Ti1 Cl1 86.794(18)
C1 O1 Ti1 148.91(11)
C12 O2 C45 116.63(13)
C12 O2 Ti1 115.31(10)
C45 O2 Ti1 126.64(11)
C23 O3 Ti1 171.63(11)
C34 O4 C48 115.42(13)
C34 O4 Ti1 115.70(10)
C48 O4 Ti1 127.48(10)
O1 C1 C2 119.30(15)
O1 C1 C6 119.07(16)
C2 C1 C6 121.63(16)
C1 C2 C3 118.13(16)
C1 C2 C44 120.46(15)
C3 C2 C44 121.13(16)
C2 C3 C4 122.13(17)
C2 C3 H3 118.9
C4 C3 H3 118.9
C5 C4 C3 117.50(16)
C5 C4 C7 120.58(16)
C3 C4 C7 121.74(16)
C5 C4 C26 61.67(10)
C3 C4 C26 62.03(10)
C7 C4 C26 159.53(10)
C6 C5 C4 122.33(17)
C6 C5 H5 118.8
C4 C5 H5 118.8
C5 C6 C1 118.10(16)
C5 C6 C11 121.27(16)
C1 C6 C11 120.34(15)
C4 C7 C10 111.59(15)
C4 C7 C8 111.80(15)
C10 C7 C8 108.65(15)
C4 C7 C9 108.28(14)
C10 C7 C9 108.22(15)
C8 C7 C9 108.18(16)
C7 C8 H8A 109.5
C7 C8 H8B 109.5
H8A C8 H8B 109.5
C7 C8 H8C 109.5
H8A C8 H8C 109.5
H8B C8 H8C 109.5
C7 C9 H9A 109.5
C7 C9 H9B 109.5
H9A C9 H9B 109.5
C7 C9 H9C 109.5
H9A C9 H9C 109.5
H9B C9 H9C 109.5
C7 C10 H10A 109.5
C7 C10 H10B 109.5
H10A C10 H10B 109.5
C7 C10 H10C 109.5
H10A C10 H10C 109.5
H10B C10 H10C 109.5
C6 C11 C13 115.30(14)
C6 C11 H11A 108.4
C13 C11 H11A 108.4
C6 C11 H11B 108.4
C13 C11 H11B 108.5
H11A C11 H11B 107.5
C17 C12 C13 122.06(17)
C17 C12 O2 118.83(15)
C13 C12 O2 118.89(15)
C14 C13 C12 117.88(16)
C14 C13 C11 119.52(16)
C12 C13 C11 122.56(16)
C13 C14 C15 122.61(17)
C13 C14 H14 118.7
C15 C14 H14 118.7
C16 C15 C14 117.05(17)
C16 C15 C18 121.88(16)
C14 C15 C18 121.07(16)
C16 C15 C37 81.05(11)
C14 C15 C37 79.13(10)
C18 C15 C37 108.44(10)
C15 C16 C17 122.85(16)
C15 C16 H16 118.6
C17 C16 H16 118.6
C12 C17 C16 117.51(16)
C12 C17 C22 123.49(16)
C16 C17 C22 118.94(16)
C19X C18 C15 116.4(2)
C21 C18 C15 114.4(2)
C21 C18 C19 111.0(3)
C15 C18 C19 109.20(19)
C19X C18 C20X 110.6(3)
C15 C18 C20X 109.2(2)
C19X C18 C21X 108.8(3)
C15 C18 C21X 106.7(2)
C20X C18 C21X 104.4(3)
C21 C18 C20 108.6(3)
C15 C18 C20 108.5(2)
C19 C18 C20 104.6(3)
C18 C19 H19A 109.5
C18 C19 H19B 109.5
H19A C19 H19B 109.5
C18 C19 H19C 109.5
H19A C19 H19C 109.5
H19B C19 H19C 109.5
C18 C20 H20A 109.5
C18 C20 H20B 109.5
H20A C20 H20B 109.5
C18 C20 H20C 109.5
H20A C20 H20C 109.5
H20B C20 H20C 109.5
C18 C21 H21A 109.5
C18 C21 H21B 109.5
H21A C21 H21B 109.5
C18 C21 H21C 109.5
H21A C21 H21C 109.5
H21B C21 H21C 109.5
C18 C19X H19D 109.5
C18 C19X H19E 109.5
H19D C19X H19E 109.5
C18 C19X H19F 109.5
H19D C19X H19F 109.5
H19E C19X H19F 109.5
C18 C20X H20D 109.5
C18 C20X H20E 109.5
H20D C20X H20E 109.5
C18 C20X H20F 109.5
H20D C20X H20F 109.5
H20E C20X H20F 109.5
C18 C21X H21D 109.5
C18 C21X H21E 109.5
H21D C21X H21E 109.5
C18 C21X H21F 109.5
H21D C21X H21F 109.5
H21E C21X H21F 109.5
C17 C22 C24 112.73(14)
C17 C22 H22A 109.0
C24 C22 H22A 109.0
C17 C22 H22B 109.0
C24 C22 H22B 109.0
H22A C22 H22B 107.8
O3 C23 C28 118.83(16)
O3 C23 C24 118.89(15)
C28 C23 C24 122.27(16)
C25 C24 C23 117.91(16)
C25 C24 C22 122.42(16)
C23 C24 C22 119.61(15)
C24 C25 C26 121.91(18)
C24 C25 H25 119.0
C26 C25 H25 119.0
C27 C26 C25 117.98(16)
C27 C26 C29 122.94(17)
C25 C26 C29 119.01(17)
C27 C26 C4 62.85(10)
C25 C26 C4 63.50(10)
C29 C26 C4 153.51(11)
C28 C27 C26 122.12(17)
C28 C27 H27 118.9
C26 C27 H27 118.9
C27 C28 C23 117.73(17)
C27 C28 C33 122.89(16)
C23 C28 C33 119.19(15)
C30 C29 C32 108.59(17)
C30 C29 C26 109.70(16)
C32 C29 C26 111.88(17)
C30 C29 C31 109.20(19)
C32 C29 C31 108.57(18)
C26 C29 C31 108.86(16)
C29 C30 H30A 109.5
C29 C30 H30B 109.5
H30A C30 H30B 109.5
C29 C30 H30C 109.5
H30A C30 H30C 109.5
H30B C30 H30C 109.5
C29 C31 H31A 109.5
C29 C31 H31B 109.5
H31A C31 H31B 109.5
C29 C31 H31C 109.5
H31A C31 H31C 109.5
H31B C31 H31C 109.5
C29 C32 H32A 109.5
C29 C32 H32B 109.5
H32A C32 H32B 109.5
C29 C32 H32C 109.5
H32A C32 H32C 109.5
H32B C32 H32C 109.5
C28 C33 C35 114.21(14)
C28 C33 H33A 108.7
C35 C33 H33A 108.7
C28 C33 H33B 108.7
C35 C33 H33B 108.7
H33A C33 H33B 107.6
C35 C34 C39 121.98(15)
C35 C34 O4 119.06(15)
C39 C34 O4 118.82(14)
C36 C35 C34 117.75(15)
C36 C35 C33 119.13(15)
C34 C35 C33 123.10(15)
C35 C36 C37 122.62(16)
C35 C36 H36 118.7
C37 C36 H36 118.7
C36 C37 C38 117.24(16)
C36 C37 C40 123.29(15)
C38 C37 C40 119.47(15)
C36 C37 C15 77.83(10)
C38 C37 C15 80.01(10)
C40 C37 C15 112.35(10)
C39 C38 C37 122.29(16)
C39 C38 H38 118.9
C37 C38 H38 118.9
C38 C39 C34 117.99(15)
C38 C39 C44 118.69(15)
C34 C39 C44 123.31(15)
C41 C40 C37 112.20(15)
C41 C40 C43 108.31(16)
C37 C40 C43 110.05(15)
C41 C40 C42 108.95(16)
C37 C40 C42 108.19(15)
C43 C40 C42 109.11(16)
C40 C41 H41A 109.5
C40 C41 H41B 109.5
H41A C41 H41B 109.5
C40 C41 H41C 109.5
H41A C41 H41C 109.5
H41B C41 H41C 109.5
C40 C42 H42A 109.5
C40 C42 H42B 109.5
H42A C42 H42B 109.5
C40 C42 H42C 109.5
H42A C42 H42C 109.5
H42B C42 H42C 109.5
C40 C43 H43A 109.5
C40 C43 H43B 109.5
H43A C43 H43B 109.5
C40 C43 H43C 109.5
H43A C43 H43C 109.5
H43B C43 H43C 109.5
C2 C44 C39 115.10(14)
C2 C44 H44A 108.5
C39 C44 H44A 108.5
C2 C44 H44B 108.5
C39 C44 H44B 108.5
H44A C44 H44B 107.5
O2 C45 C46 112.01(14)
O2 C45 H45A 109.2
C46 C45 H45A 109.2
O2 C45 H45B 109.2
C46 C45 H45B 109.2
H45A C45 H45B 107.9
C45 C46 C47 109.36(16)
C45 C46 H46A 109.8
C47 C46 H46A 109.8
C45 C46 H46B 109.8
C47 C46 H46B 109.8
H46A C46 H46B 108.3
C46 C47 H47A 109.5
C46 C47 H47B 109.5
H47A C47 H47B 109.5
C46 C47 H47C 109.5
H47A C47 H47C 109.5
H47B C47 H47C 109.5
O4 C48 C49 112.73(15)
O4 C48 H48A 109.0
C49 C48 H48A 109.0
O4 C48 H48B 109.0
C49 C48 H48B 109.0
H48A C48 H48B 107.8
C48 C49 C50 110.17(18)
C48 C49 H49A 109.6
C50 C49 H49A 109.6
C48 C49 H49B 109.6
C50 C49 H49B 109.6
H49A C49 H49B 108.1
C49 C50 H50A 109.5
C49 C50 H50B 109.5
H50A C50 H50B 109.5
C49 C50 H50C 109.5
H50A C50 H50C 109.5
H50B C50 H50C 109.5
N1 C51 C52 178.5(3)
C51 C52 H52A 109.5
C51 C52 H52B 109.5
H52A C52 H52B 109.5
C51 C52 H52C 109.5
H52A C52 H52C 109.5
H52B C52 H52C 109.5
N2 C53 C54 172.9(6)
C53 C54 H54A 109.5
C53 C54 H54B 109.5
H54A C54 H54B 109.5
C53 C54 H54C 109.5
H54A C54 H54C 109.5
H54B C54 H54C 109.5

loop_
_geom_bond_atom_site_label_1
_geom_bond_atom_site_label_2
_geom_bond_distance
Ti1 O3 1.7883(12)
Ti1 O1 1.8141(12)
Ti1 O2 2.1193(13)
Ti1 O4 2.1301(12)
Ti1 Cl2 2.3532(5)
Ti1 Cl1 2.3567(5)
O1 C1 1.356(2)
O2 C12 1.421(2)
O2 C45 1.479(2)
O3 C23 1.350(2)
O4 C34 1.421(2)
O4 C48 1.473(2)
C1 C2 1.395(3)
C1 C6 1.397(2)
C2 C3 1.395(2)
C2 C44 1.519(2)
C3 C4 1.397(3)
C3 H3 0.9500
C4 C5 1.397(3)
C4 C7 1.531(2)
C4 C26 10.194(2)
C5 C6 1.391(2)
C5 H5 0.9500
C6 C11 1.513(2)
C7 C10 1.531(3)
C7 C8 1.534(3)
C7 C9 1.539(3)
C8 H8A 0.9800
C8 H8B 0.9800
C8 H8C 0.9800
C9 H9A 0.9800
C9 H9B 0.9800
C9 H9C 0.9800
C10 H10A 0.9800
C10 H10B 0.9800
C10 H10C 0.9800
C11 C13 1.519(2)
C11 H11A 0.9900
C11 H11B 0.9900
C12 C17 1.396(2)
C12 C13 1.396(2)
C13 C14 1.387(3)
C14 C15 1.403(2)
C14 H14 0.9500
C15 C16 1.389(3)
C15 C18 1.534(3)
C15 C37 7.079(3)
C16 C17 1.397(3)
C16 H16 0.9500
C17 C22 1.514(2)
C18 C19X 1.493(3)
C18 C21 1.498(3)
C18 C19 1.543(3)
C18 C20X 1.555(3)
C18 C21X 1.567(3)
C18 C20 1.570(3)
C19 H19A 0.9800
C19 H19B 0.9800
C19 H19C 0.9800
C20 H20A 0.9800
C20 H20B 0.9800
C20 H20C 0.9800
C21 H21A 0.9800
C21 H21B 0.9800
C21 H21C 0.9800
C19X H19D 0.9800
C19X H19E 0.9800
C19X H19F 0.9800
C20X H20D 0.9800
C20X H20E 0.9800
C20X H20F 0.9800
C21X H21D 0.9800
C21X H21E 0.9800
C21X H21F 0.9800
C22 C24 1.518(2)
C22 H22A 0.9900
C22 H22B 0.9900
C23 C28 1.396(2)
C23 C24 1.397(3)
C24 C25 1.389(2)
C25 C26 1.403(3)
C25 H25 0.9500
C26 C27 1.394(3)
C26 C29 1.534(2)
C27 C28 1.393(2)
C27 H27 0.9500
C28 C33 1.511(3)
C29 C30 1.528(3)
C29 C32 1.528(3)
C29 C31 1.539(3)
C30 H30A 0.9800
C30 H30B 0.9800
C30 H30C 0.9800
C31 H31A 0.9800
C31 H31B 0.9800
C31 H31C 0.9800
C32 H32A 0.9800
C32 H32B 0.9800
C32 H32C 0.9800
C33 C35 1.520(2)
C33 H33A 0.9900
C33 H33B 0.9900
C34 C35 1.393(2)
C34 C39 1.395(2)
C35 C36 1.391(2)
C36 C37 1.393(2)
C36 H36 0.9500
C37 C38 1.402(2)
C37 C40 1.533(2)
C38 C39 1.387(2)
C38 H38 0.9500
C39 C44 1.523(2)
C40 C41 1.529(3)
C40 C43 1.534(3)
C40 C42 1.535(3)
C41 H41A 0.9800
C41 H41B 0.9800
C41 H41C 0.9800
C42 H42A 0.9800
C42 H42B 0.9800
C42 H42C 0.9800
C43 H43A 0.9800
C43 H43B 0.9800
C43 H43C 0.9800
C44 H44A 0.9900
C44 H44B 0.9900
C45 C46 1.500(3)
C45 H45A 0.9900
C45 H45B 0.9900
C46 C47 1.529(3)
C46 H46A 0.9900
C46 H46B 0.9900
C47 H47A 0.9800
C47 H47B 0.9800
C47 H47C 0.9800
C48 C49 1.507(3)
C48 H48A 0.9900
C48 H48B 0.9900
C49 C50 1.526(3)
C49 H49A 0.9900
C49 H49B 0.9900
C50 H50A 0.9800
C50 H50B 0.9800
C50 H50C 0.9800
N1 C51 1.145(4)
C51 C52 1.452(3)
C52 H52A 0.9800
C52 H52B 0.9800
C52 H52C 0.9800
N2 C53 1.115(5)
C53 C54 1.464(5)
C54 H54A 0.9800
C54 H54B 0.9800
C54 H54C 0.9800

loop_
_geom_torsion_atom_site_label_1
_geom_torsion_atom_site_label_2
_geom_torsion_atom_site_label_3
_geom_torsion_atom_site_label_4
_geom_torsion
O3 Ti1 O1 C1 -179.3(2)
O2 Ti1 O1 C1 -92.9(2)
O4 Ti1 O1 C1 94.7(2)
Cl1 Ti1 O1 C1 1.0(2)
Ti1 O1 C1 C2 -90.8(2)
Ti1 O1 C1 C6 89.2(3)
O1 C1 C2 C3 -175.28(15)
C6 C1 C2 C3 4.7(2)
O1 C1 C2 C44 10.7(2)
C6 C1 C2 C44 -169.33(15)
C1 C2 C3 C4 -1.8(3)
C44 C2 C3 C4 172.25(16)
C2 C3 C4 C5 -1.7(3)
C2 C3 C4 C7 -176.91(16)
C2 C3 C4 C26 26.34(13)
C3 C4 C5 C6 2.5(3)
C7 C4 C5 C6 177.74(16)
C26 C4 C5 C6 -25.67(13)
C4 C5 C6 C1 0.3(3)
C4 C5 C6 C11 -173.62(16)
O1 C1 C6 C5 176.00(15)
C2 C1 C6 C5 -4.0(2)
O1 C1 C6 C11 -10.0(2)
C2 C1 C6 C11 169.95(16)
C5 C4 C7 C10 39.6(2)
C3 C4 C7 C10 -145.40(17)
C26 C4 C7 C10 -50.8(4)
C5 C4 C7 C8 161.49(17)
C3 C4 C7 C8 -23.5(2)
C26 C4 C7 C8 71.1(3)
C5 C4 C7 C9 -79.4(2)
C3 C4 C7 C9 95.59(19)
C26 C4 C7 C9 -169.8(2)
C5 C6 C11 C13 -126.42(18)
C1 C6 C11 C13 59.8(2)
C45 O2 C12 C17 103.81(18)
Ti1 O2 C12 C17 -88.85(16)
C45 O2 C12 C13 -81.36(19)
Ti1 O2 C12 C13 85.98(16)
C17 C12 C13 C14 -1.8(3)
O2 C12 C13 C14 -176.50(15)
C17 C12 C13 C11 175.81(16)
O2 C12 C13 C11 1.1(2)
C6 C11 C13 C14 74.6(2)
C6 C11 C13 C12 -103.1(2)
C12 C13 C14 C15 -0.2(3)
C11 C13 C14 C15 -177.89(16)
C13 C14 C15 C16 1.3(3)
C13 C14 C15 C18 -179.61(16)
C13 C14 C15 C37 75.30(16)
C14 C15 C16 C17 -0.5(3)
C18 C15 C16 C17 -179.59(16)
C37 C15 C16 C17 -73.37(16)
C13 C12 C17 C16 2.6(3)
O2 C12 C17 C16 177.23(15)
C13 C12 C17 C22 -174.55(16)
O2 C12 C17 C22 0.1(3)
C15 C16 C17 C12 -1.4(3)
C15 C16 C17 C22 175.90(16)
C16 C15 C18 C19X -176.7(3)
C14 C15 C18 C19X 4.3(4)
C37 C15 C18 C19X 92.5(3)
C16 C15 C18 C21 -0.2(3)
C14 C15 C18 C21 -179.2(3)
C37 C15 C18 C21 -91.0(3)
C16 C15 C18 C19 -125.3(2)
C14 C15 C18 C19 55.7(3)
C37 C15 C18 C19 143.9(2)
C16 C15 C18 C20X 57.2(3)
C14 C15 C18 C20X -121.8(3)
C37 C15 C18 C20X -33.6(2)
C16 C15 C18 C21X -55.1(3)
C14 C15 C18 C21X 125.9(3)
C37 C15 C18 C21X -145.9(2)
C16 C15 C18 C20 121.3(2)
C14 C15 C18 C20 -57.8(3)
C37 C15 C18 C20 30.4(2)
C12 C17 C22 C24 103.8(2)
C16 C17 C22 C24 -73.3(2)
O3 C23 C24 C25 -177.71(15)
C28 C23 C24 C25 3.5(3)
O3 C23 C24 C22 5.3(2)
C28 C23 C24 C22 -173.50(15)
C17 C22 C24 C25 115.99(19)
C17 C22 C24 C23 -67.2(2)
C23 C24 C25 C26 -1.3(3)
C22 C24 C25 C26 175.58(16)
C24 C25 C26 C27 -0.9(3)
C24 C25 C26 C29 -178.14(17)
C24 C25 C26 C4 31.73(13)
C25 C26 C27 C28 1.1(3)
C29 C26 C27 C28 178.20(17)
C4 C26 C27 C28 -31.77(13)
C26 C27 C28 C23 1.0(3)
C26 C27 C28 C33 -173.94(16)
O3 C23 C28 C27 177.88(15)
C24 C23 C28 C27 -3.3(3)
O3 C23 C28 C33 -7.0(2)
C24 C23 C28 C33 171.79(16)
C27 C26 C29 C30 129.2(2)
C25 C26 C29 C30 -53.7(2)
C4 C26 C29 C30 34.6(3)
C27 C26 C29 C32 8.7(3)
C25 C26 C29 C32 -174.22(18)
C4 C26 C29 C32 -86.0(3)
C27 C26 C29 C31 -111.3(2)
C25 C26 C29 C31 65.8(2)
C4 C26 C29 C31 154.0(2)
C27 C28 C33 C35 -116.42(18)
C23 C28 C33 C35 68.7(2)
C48 O4 C34 C35 -103.73(18)
Ti1 O4 C34 C35 88.76(16)
C48 O4 C34 C39 80.52(19)
Ti1 O4 C34 C39 -86.98(16)
C39 C34 C35 C36 -3.4(3)
O4 C34 C35 C36 -179.05(15)
C39 C34 C35 C33 174.74(16)
O4 C34 C35 C33 -0.9(2)
C28 C33 C35 C36 74.9(2)
C28 C33 C35 C34 -103.28(19)
C34 C35 C36 C37 0.2(3)
C33 C35 C36 C37 -178.07(17)
C35 C36 C37 C38 1.9(3)
C35 C36 C37 C40 -177.28(17)
C35 C36 C37 C15 73.83(16)
C36 C37 C38 C39 -0.9(3)
C40 C37 C38 C39 178.30(16)
C15 C37 C38 C39 -71.58(16)
C37 C38 C39 C34 -2.1(3)
C37 C38 C39 C44 176.86(16)
C35 C34 C39 C38 4.4(3)
O4 C34 C39 C38 179.98(15)
C35 C34 C39 C44 -174.54(16)
O4 C34 C39 C44 1.1(2)
C36 C37 C40 C41 -6.6(3)
C38 C37 C40 C41 174.23(17)
C15 C37 C40 C41 83.27(16)
C36 C37 C40 C43 -127.24(19)
C38 C37 C40 C43 53.6(2)
C15 C37 C40 C43 -37.40(16)
C36 C37 C40 C42 113.64(19)
C38 C37 C40 C42 -65.6(2)
C15 C37 C40 C42 -156.52(11)
C1 C2 C44 C39 -60.1(2)
C3 C2 C44 C39 126.00(17)
C38 C39 C44 C2 -77.9(2)
C34 C39 C44 C2 101.0(2)
C12 O2 C45 C46 -84.52(19)
Ti1 O2 C45 C46 109.77(16)
O2 C45 C46 C47 -173.89(16)
C34 O4 C48 C49 83.19(19)
Ti1 O4 C48 C49 -111.04(16)
O4 C48 C49 C50 -177.92(17)
